data_2201407
loop_
_publ_author_name
'Chan, Kannie Wai Yan'
'Yang, Chi'
'Szeto, Lap'

_publ_section_title
;<i>cyclo</i>-Bis[2-methylsulfanyl-6-([1,3,4]thiadiazol-2-ylsulfanylmethyl)pyridinium]
 diperchlorate
;
_journal_issue 11
_journal_name_full 'Acta Crystallographica Section E'
_journal_page_first o1277
_journal_page_last o1279
_journal_paper_doi 10.1107/S1600536802019050
_journal_volume 58
_journal_year 2002
_chemical_formula_iupac 'C18 H16 N6 S6 2+, 2Cl O4 2-'
_chemical_formula_moiety 'C18 H16 N6 S6 2+, 2Cl O4 2-'
_chemical_formula_sum 'C18 H16 Cl2 N6 O8 S6'
_chemical_formula_weight 707.69
_space_group_IT_number 15
_symmetry_cell_setting monoclinic
_symmetry_space_group_name_Hall '-C 2yc'
_symmetry_space_group_name_H-M 'C 1 2/c 1'
_audit_creation_method 'from TEXRAY.INF file'
_cell_angle_alpha 90
_cell_angle_beta 98.79(2)
_cell_angle_gamma 90
_cell_formula_units_Z 4
_cell_length_a 12.311(3)
_cell_length_b 14.700(2)
_cell_length_c 15.205(3)
_cell_measurement_reflns_used 25
_cell_measurement_temperature 301.2
_cell_measurement_theta_max 14
_cell_measurement_theta_min 2.5
_cell_volume 2719.4(9)
_computing_cell_refinement 'MSC/AFC Diffractometer Control Software'
_computing_data_collection
;
MSC/AFC Diffractometer Control Software
(Molecular Structure Corporation, 1992)
;
_computing_data_reduction 'TEXSAN (Molecular Structure Corporation, 1992)'
_computing_publication_material TEXSAN
_computing_structure_refinement TEXSAN
_computing_structure_solution 'SIR92 (Altomare et al., 1994)'
_diffrn_ambient_temperature 301.2
_diffrn_measured_fraction_theta_full 25
_diffrn_measured_fraction_theta_max 25
_diffrn_measurement_device 'Rigaku AFC-7R'
_diffrn_measurement_method \w/2\q
_diffrn_radiation_monochromator graphite
_diffrn_radiation_source 'X-ray tube'
_diffrn_radiation_type MoK\a
_diffrn_radiation_wavelength 0.7107
_diffrn_reflns_av_R_equivalents 0.037
_diffrn_reflns_limit_h_max 14
_diffrn_reflns_limit_h_min 0
_diffrn_reflns_limit_k_max 17
_diffrn_reflns_limit_k_min 0
_diffrn_reflns_limit_l_max 17
_diffrn_reflns_limit_l_min -18
_diffrn_reflns_number 2629
_diffrn_reflns_theta_full 25
_diffrn_reflns_theta_max 25
_diffrn_reflns_theta_min 2
_diffrn_standards_decay_% 0.05
_diffrn_standards_interval_count 250
_diffrn_standards_number 3
_exptl_absorpt_coefficient_mu 0.756
_exptl_absorpt_correction_T_max 0.999
_exptl_absorpt_correction_T_min 0.916
_exptl_absorpt_correction_type '\y scan'
_exptl_absorpt_process_details '(North et al., 1968)'
_exptl_crystal_colour yellow
_exptl_crystal_density_diffrn 1.729
_exptl_crystal_density_method 'not measured'
_exptl_crystal_description block
_exptl_crystal_F_000 1440.00
_exptl_crystal_size_max 0.45
_exptl_crystal_size_mid 0.36
_exptl_crystal_size_min 0.15
_refine_diff_density_max 0.51
_refine_diff_density_min -0.32
_refine_ls_extinction_coef 5.8529
_refine_ls_extinction_method Zachariasen_type_2_Gaussian_isotropic
_refine_ls_goodness_of_fit_ref 1.398
_refine_ls_hydrogen_treatment constr
_refine_ls_matrix_type full
_refine_ls_number_parameters 183
_refine_ls_number_reflns 2399
_refine_ls_number_restraints 0
_refine_ls_R_factor_gt 0.0796
_refine_ls_shift/su_max <0.001
_refine_ls_structure_factor_coef F
_refine_ls_weighting_details 'calc w = 1/[(\s)^2^(Fo)+(p/2)^2^(Fo)^2^] p = 0.016'
_refine_ls_weighting_scheme calc
_refine_ls_wR_factor_ref 0.0505
_reflns_number_gt 2399
_reflns_number_total 2399
_reflns_threshold_expression I>0
_cod_data_source_file ci6171.cif
_cod_data_source_block I
_cod_depositor_comments
;
The following automatic conversions were performed:

'_atom_site_thermal_displace_type' tag value 'Uij' was replaced with
'Uani' value 29 times.

Automatic conversion script
Id: cif_fix_values 1646 2011-03-28 12:23:43Z adriana 
;
_cod_original_cell_volume 2719.2(9)
_cod_original_sg_symbol_H-M 'C 2/c'
_cod_database_code 2201407
_cod_database_fobs_code 2201407

loop_
_symmetry_equiv_pos_as_xyz
'  +x,  +y,  +z'
'  -x,  +y,1/2-z'
'  -x,  -y,  -z'
'  +x,  -y,1/2+z'
'1/2+x,1/2+y,  +z'
'1/2 -x,1/2+y,1/2-z'
'1/2 -x,1/2-y,  -z'
1/2+x,1/2-y,1/2+z

loop_
_atom_site_aniso_label
_atom_site_aniso_U_11
_atom_site_aniso_U_22
_atom_site_aniso_U_33
_atom_site_aniso_U_12
_atom_site_aniso_U_13
_atom_site_aniso_U_23
Cl1 0.0638(6) 0.0590(6) 0.0350(5) -0.0131(5) 0.0075(4) -0.0029(4)
S1 0.1050(10) 0.0290(7) 0.0411(8) 0.0000 0.0065(8) 0.0000
S2 0.0853(8) 0.0363(5) 0.0481(6) 0.0035(5) -0.0006(5) 0.0023(4)
S3 0.0619(6) 0.0420(6) 0.0487(6) 0.0161(5) 0.0059(5) -0.0090(4)
S4 0.1120(10) 0.0297(7) 0.0458(8) 0.0000 -0.0068(8) 0.0000
O1 0.104(3) 0.049(2) 0.097(3) -0.003(2) 0.017(2) 0.009(2)
O2 0.108(3) 0.079(2) 0.054(2) -0.031(2) 0.040(2) -0.012(2)
O3 0.084(2) 0.087(2) 0.103(3) 0.012(2) -0.007(2) 0.013(2)
O4 0.120(3) 0.135(3) 0.038(2) -0.047(2) 0.021(2) -0.017(2)
N1 0.053(2) 0.031(2) 0.053(2) 0.0030(10) 0.0020(10) -0.0020(10)
N2 0.038(2) 0.037(2) 0.0310(10) -0.0020(10) 0.0070(10) -0.0050(10)
N3 0.083(2) 0.035(2) 0.052(2) 0.002(2) 0.033(2) -0.0040(10)
C1 0.057(2) 0.034(2) 0.040(2) 0.000(2) 0.014(2) -0.002(2)
C2 0.042(2) 0.043(2) 0.051(2) 0.008(2) 0.008(2) -0.004(2)
C3 0.043(2) 0.033(2) 0.039(2) -0.001(2) 0.007(2) 0.002(2)
C4 0.050(2) 0.045(2) 0.042(2) 0.002(2) -0.002(2) 0.002(2)
C5 0.059(3) 0.058(2) 0.036(2) -0.005(2) 0.001(2) -0.005(2)
C6 0.057(2) 0.047(2) 0.036(2) -0.002(2) 0.012(2) -0.011(2)
C7 0.042(2) 0.033(2) 0.033(2) -0.007(2) 0.014(2) -0.0030(10)
C8 0.039(2) 0.051(2) 0.047(2) 0.000(2) 0.015(2) -0.008(2)
C9 0.037(2) 0.035(2) 0.042(2) 0.006(2) 0.000(2) -0.001(2)

loop_
_atom_site_label
_atom_site_fract_x
_atom_site_fract_y
_atom_site_fract_z
_atom_site_U_iso_or_equiv
_atom_site_thermal_displace_type
_atom_site_calc_flag
_atom_site_calc_attached_atom
Cl1 0.19844(8) -0.38394(7) 0.33487(6) 0.0526(3) Uani ? ?
S1 0.0000 -0.10926(9) 0.2500 0.0590(5) Uani ? ?
S2 0.13640(10) -0.05186(7) 0.42083(7) 0.0577(3) Uani ? ?
S3 -0.05192(8) 0.38241(7) 0.42764(6) 0.0511(3) Uani ? ?
S4 0.0000 0.43897(9) 0.2500 0.0643(5) Uani ? ?
O1 0.1958(3) -0.2868(2) 0.3430(2) 0.0830(10) Uani ? ?
O2 0.1213(3) -0.4248(2) 0.3847(2) 0.0770(10) Uani ? ?
O3 0.3052(3) -0.4153(2) 0.3726(2) 0.0940(10) Uani ? ?
O4 0.1762(3) -0.4092(2) 0.2446(2) 0.0970(10) Uani ? ?
N1 0.0323(2) 0.0578(2) 0.2915(2) 0.0462(9) Uani ? ?
N2 0.0825(2) 0.1636(2) 0.4615(2) 0.0353(8) Uani ? ?
N3 -0.0119(3) 0.2733(2) 0.2932(2) 0.0540(10) Uani ? ?
C1 0.0556(3) -0.0239(2) 0.3201(2) 0.0430(10) Uani ? ?
C2 0.2206(3) 0.0499(2) 0.4376(2) 0.0450(10) Uani ? ?
C3 0.1767(3) 0.1200(2) 0.4936(2) 0.0384(9) Uani ? ?
C4 0.2292(3) 0.1428(2) 0.5771(2) 0.0470(10) Uani ? ?
C5 0.1865(3) 0.2098(3) 0.6251(2) 0.0520(10) Uani ? ?
C6 0.0899(3) 0.2515(2) 0.5908(2) 0.0460(10) Uani ? ?
C7 0.0360(3) 0.2278(2) 0.5080(2) 0.0352(9) Uani ? ?
C8 -0.0704(3) 0.2691(2) 0.4688(2) 0.0450(10) Uani ? ?
C9 -0.0214(3) 0.3548(2) 0.3227(2) 0.0387(10) Uani ? ?
H2A 0.2920 0.0329 0.4657 0.0543 Uani ? ?
H2B 0.2253 0.0759 0.3811 0.0543 Uani ? ?
H2N 0.0511 0.1469 0.4087 0.0787 Uani ? ?
H4 0.2950 0.1124 0.6016 0.0558 Uani ? ?
H5 0.2240 0.2269 0.6819 0.0621 Uani ? ?
H6 0.0599 0.2971 0.6243 0.0552 Uani ? ?
H8A -0.1170 0.2720 0.5131 0.0536 Uani ? ?
H8B -0.1037 0.2321 0.4209 0.0536 Uani ? ?

loop_
_atom_type_symbol
_atom_type_scat_dispersion_real
_atom_type_scat_dispersion_imag
_atom_type_scat_source
Cl 0.148 0.159 'International Tables'
O 0.011 0.006 'International Tables'
N 0.006 0.003 'International Tables'
C 0.003 0.002 'International Tables'
H 0.000 0.000 'International Tables'
S 0.125 0.123 'International Tables'

loop_
_geom_angle_atom_site_label_1
_geom_angle_atom_site_label_2
_geom_angle_atom_site_label_3
_geom_angle_site_symmetry_1
_geom_angle_site_symmetry_3
_geom_angle
_geom_angle_publ_flag
O1 Cl1 O2 ? ? 110.2(2) n
O1 Cl1 O3 ? ? 108.5(2) n
O1 Cl1 O4 ? ? 110.1(2) n
O2 Cl1 O3 ? ? 107.2(2) n
O2 Cl1 O4 ? ? 111.0(2) n
O3 Cl1 O4 ? ? 109.7(2) n
C1 S1 C1 ? 2 86.3(2) yes
C1 S2 C2 ? ? 99.6(2) yes
C8 S3 C9 ? ? 99.1(2) yes
C9 S4 C9 2 ? 87.1(2) yes
N1 N1 C1 2 ? 111.9(2) yes
C3 N2 C7 ? ? 123.3(3) yes
C3 N2 H2N ? ? 115.8 n
C7 N2 H2N ? ? 120.8 n
N3 N3 C9 2 ? 111.9(2) yes
S1 C1 S2 ? ? 119.5(2) yes
S1 C1 N1 ? ? 115.0(3) yes
S2 C1 N1 ? ? 125.5(3) yes
S2 C2 C3 ? ? 113.6(2) yes
S2 C2 H2A ? ? 108.4 n
S2 C2 H2B ? ? 108.4 n
C3 C2 H2A ? ? 108.4 n
C3 C2 H2B ? ? 108.4 n
H2A C2 H2B ? ? 109.5 n
N2 C3 C2 ? ? 119.2(3) yes
N2 C3 C4 ? ? 118.4(3) yes
C2 C3 C4 ? ? 122.4(3) yes
C3 C4 C5 ? ? 120.0(3) yes
C3 C4 H4 ? ? 120.0 n
C5 C4 H4 ? ? 120.0 n
C4 C5 C6 ? ? 119.9(3) yes
C4 C5 H5 ? ? 120.0 n
C6 C5 H5 ? ? 120.0 n
C5 C6 C7 ? ? 120.3(3) yes
C5 C6 H6 ? ? 119.8 n
C7 C6 H6 ? ? 119.8 n
N2 C7 C6 ? ? 118.0(3) yes
N2 C7 C8 ? ? 119.4(3) yes
C6 C7 C8 ? ? 122.5(3) yes
S3 C8 C7 ? ? 111.5(2) yes
S3 C8 H8A ? ? 109.0 n
S3 C8 H8B ? ? 109.0 n
C7 C8 H8A ? ? 109.0 n
C7 C8 H8B ? ? 109.0 n
H8A C8 H8B ? ? 109.5 n
S3 C9 S4 ? ? 120.1(2) yes
S3 C9 N3 ? ? 125.3(3) yes
S4 C9 N3 ? ? 114.6(3) yes

loop_
_geom_bond_atom_site_label_1
_geom_bond_atom_site_label_2
_geom_bond_site_symmetry_1
_geom_bond_site_symmetry_2
_geom_bond_distance
_geom_bond_publ_flag
Cl1 O1 ? ? 1.434(3) n
Cl1 O2 ? ? 1.434(3) n
Cl1 O3 ? ? 1.428(3) n
Cl1 O4 ? ? 1.408(3) n
S1 C1 ? ? 1.719(4) yes
S1 C1 ? 2 1.719(4) yes
S2 C1 ? ? 1.743(4) yes
S2 C2 ? ? 1.816(4) yes
S3 C8 ? ? 1.806(4) yes
S3 C9 ? ? 1.742(4) yes
S4 C9 ? ? 1.706(4) yes
S4 C9 ? 2 1.706(4) yes
N1 N1 ? 2 1.384(6) yes
N1 C1 ? ? 1.295(4) yes
N2 C3 ? ? 1.349(4) yes
N2 C7 ? ? 1.357(4) yes
N2 H2N ? ? 0.87 n
N3 N3 ? 2 1.388(6) yes
N3 C9 ? ? 1.292(4) yes
C2 C3 ? ? 1.490(4) yes
C2 H2A ? ? 0.95 n
C2 H2B ? ? 0.95 n
C3 C4 ? ? 1.374(5) yes
C4 C5 ? ? 1.377(5) yes
C4 H4 ? ? 0.95 n
C5 C6 ? ? 1.369(5) yes
C5 H5 ? ? 0.95 n
C6 C7 ? ? 1.375(4) yes
C6 H6 ? ? 0.95 n
C7 C8 ? ? 1.484(5) yes
C8 H8A ? ? 0.95 n
C8 H8B ? ? 0.95 n

loop_
_geom_hbond_atom_site_label_D
_geom_hbond_atom_site_label_H
_geom_hbond_atom_site_label_A
_geom_hbond_site_symmetry_A
_geom_hbond_distance_DH
_geom_hbond_distance_HA
_geom_hbond_distance_DA
_geom_hbond_angle_DHA
N2 H2N N1 . 0.87 2.20 2.999(4) 153
N2 H2N N3 . 0.87 2.59 3.097(4) 118
C2 H2B N1 . 0.95 2.57 2.958(4) 105
C8 H8B N3 . 0.95 2.47 2.870(4) 105
C2 H2B O4 6_555 0.95 2.42 3.275(5) 149
C8 H8A O1 3_556 0.95 2.53 3.463(5) 165
C8 H8B O1 5_455 0.95 2.58 3.307(5) 133
C8 H8B O3 5_455 0.95 2.50 3.339(4) 148
